data_2107486
loop_
_publ_author_name
'Hejny, Clivia'
'Kahlenberg, Volker'
'Eberhard, Tim'
'Kr\"uger, Hannes'

_publ_section_title
;
 Melilite-like modulation and temperature-dependent evolution in the
 framework structure of K~2~Sc[Si~2~O~6~]F
;
_journal_coeditor_code DK5040
_journal_issue 2
_journal_name_full 'Acta Crystallographica Section B'
_journal_page_first 209
_journal_page_last 222
_journal_paper_doi 10.1107/S2052520615024865
_journal_volume 72
_journal_year 2016
_chemical_formula_sum 'F K2 O6 Sc Si2'
_chemical_formula_weight 294.3
_chemical_name_systematic ' ?'
_space_group_IT_number 136
_symmetry_cell_setting tetragonal
_symmetry_Int_Tables_number 136
_symmetry_space_group_name_Hall '-P 4n 2n'
_symmetry_space_group_name_H-M 'P 42/m n m'
_cell_angle_alpha 90
_cell_angle_beta 90
_cell_angle_gamma 90
_cell_formula_units_Z 4
_cell_length_a 8.9780(2)
_cell_length_b 8.9780(2)
_cell_length_c 8.2608(3)
_cell_measurement_reflns_used 3764
_cell_measurement_temperature 293
_cell_measurement_theta_max 28.31
_cell_measurement_theta_min 3.2
_cell_volume 665.86(3)
_computing_cell_refinement
;
CrysAlisPro, Agilent Technologies,
Version 1.171.35.19 (release 27-10-2011 CrysAlis171 .NET)
(compiled Oct 27 2011,15:02:11)
;
_computing_data_collection
;
CrysAlisPro, Agilent Technologies,
Version 1.171.35.19 (release 27-10-2011 CrysAlis171 .NET)
(compiled Oct 27 2011,15:02:11)
;
_computing_data_reduction
;
CrysAlisPro, Agilent Technologies,
Version 1.171.35.19 (release 27-10-2011 CrysAlis171 .NET)
(compiled Oct 27 2011,15:02:11)
;
_diffrn_ambient_temperature 293
_diffrn_detector_area_resol_mean 10.3575
_diffrn_measured_fraction_theta_full 0.98
_diffrn_measured_fraction_theta_max 0.98
_diffrn_measurement_device 'four-cycle diffractometer'
_diffrn_measurement_device_type 'Xcalibur, Ruby, Gemini ultra'
_diffrn_measurement_method '\w scans'
_diffrn_radiation_monochromator graphite
_diffrn_radiation_probe x-ray
_diffrn_radiation_source 'Enhance (Mo) X-ray Source'
_diffrn_radiation_type 'Mo K\a'
_diffrn_radiation_wavelength 0.7107
_diffrn_reflns_av_R_equivalents 0.024
_diffrn_reflns_av_unetI/netI 0.0093
_diffrn_reflns_limit_h_max 11
_diffrn_reflns_limit_h_min -11
_diffrn_reflns_limit_k_max 12
_diffrn_reflns_limit_k_min -9
_diffrn_reflns_limit_l_max 10
_diffrn_reflns_limit_l_min -11
_diffrn_reflns_number 4745
_diffrn_reflns_theta_full 28.31
_diffrn_reflns_theta_max 28.36
_diffrn_reflns_theta_min 3.21
_exptl_absorpt_coefficient_mu 2.719
_exptl_absorpt_correction_T_max 1
_exptl_absorpt_correction_T_min 0.655
_exptl_absorpt_correction_type multi-scan
_exptl_absorpt_process_details
;
CrysAlisPro, Agilent Technologies,
Version 1.171.35.19 (release 27-10-2011 CrysAlis171 .NET)
(compiled Oct 27 2011,15:02:11)
Empirical absorption correction using spherical harmonics,
 implemented in SCALE3 ABSPACK scaling algorithm.
;
_exptl_crystal_density_diffrn 2.9349
_exptl_crystal_F_000 576
_refine_diff_density_max 0.46
_refine_diff_density_min -1.56
_refine_ls_extinction_method none
_refine_ls_goodness_of_fit_gt 3.83
_refine_ls_goodness_of_fit_ref 3.77
_refine_ls_number_constraints 0
_refine_ls_number_parameters 38
_refine_ls_number_reflns 473
_refine_ls_number_restraints 0
_refine_ls_R_factor_all 0.0362
_refine_ls_R_factor_gt 0.0353
_refine_ls_shift/su_max 0.0089
_refine_ls_shift/su_mean 0.0009
_refine_ls_structure_factor_coef F
_refine_ls_weighting_details w=1/(\s^2^(F)+0.0001F^2^)
_refine_ls_weighting_scheme sigma
_refine_ls_wR_factor_gt 0.0470
_refine_ls_wR_factor_ref 0.0472
_reflns_number_gt 457
_reflns_number_total 473
_reflns_threshold_expression I>3\s(I)
_cod_data_source_file dk5040sup1.cif
_cod_data_source_block I_rt
_cod_depositor_comments
;
The following automatic conversions were performed:

'_diffrn_radiation_probe' value 'X-ray' changed to 'x-ray' according
to
/usr/data/users/saulius/crontab/automatic-downloads/rss-feeds/IUCr/lib/dictionaries/cif_core.dic
dictionary named 'cif_core.dic' version 2.4.2 from 2011-04-26.

Automatic conversion script
Id: cif_fix_values 4268 2015-11-12 08:31:59Z antanas 
;
_cod_original_sg_symbol_Hall '-P 4n;-2n'
_cod_original_sg_symbol_H-M 'P 42/m 21/n 2/m'
_cod_original_formula_sum 'F1 K2 O6 Sc1 Si2'
_cod_database_code 2107486

loop_
_symmetry_equiv_pos_site_id
_symmetry_equiv_pos_as_xyz
1 x,y,z
2 -x,-y,z
3 -y+1/2,x+1/2,z+1/2
4 y+1/2,-x+1/2,z+1/2
5 -x+1/2,y+1/2,-z+1/2
6 x+1/2,-y+1/2,-z+1/2
7 y,x,-z
8 -y,-x,-z
9 -x,-y,-z
10 x,y,-z
11 y+1/2,-x+1/2,-z+1/2
12 -y+1/2,x+1/2,-z+1/2
13 x+1/2,-y+1/2,z+1/2
14 -x+1/2,y+1/2,z+1/2
15 -y,-x,z
16 y,x,z

loop_
_atom_site_label
_atom_site_type_symbol
_atom_site_fract_x
_atom_site_fract_y
_atom_site_fract_z
_atom_site_adp_type
_atom_site_U_iso_or_equiv
_atom_site_site_symmetry_multiplicity
_atom_site_occupancy
_atom_site_calc_flag
Sc Sc 0.5 0 0.25 Uani 0.0037(2) 4 1 d
K1 K 0.79325(8) 0.20675(8) 0 Uani 0.0201(3) 4 1 d
K2 K 0.34266(8) 0.34266(8) 0 Uani 0.0314(3) 4 1 d
Si Si 0.12239(6) 0.12239(6) 0.19665(9) Uani 0.0043(2) 8 1 d
O1 O 0 0 0.2594(3) Uani 0.0184(9) 4 1 d
O2 O 0.1163(2) 0.1163(2) 0 Uani 0.0200(8) 4 1 d
F F 0.5 0 0 Uani 0.0197(9) 4 1 d
O3 O 0.0725(2) 0.28126(17) 0.2593(2) Uani 0.0234(6) 16 1 d

loop_
_atom_site_aniso_label
_atom_site_aniso_type_symbol
_atom_site_aniso_U_11
_atom_site_aniso_U_22
_atom_site_aniso_U_33
_atom_site_aniso_U_12
_atom_site_aniso_U_13
_atom_site_aniso_U_23
Sc Sc 0.0045(3) 0.0045(3) 0.0020(5) 0 0 0
K1 K 0.0250(4) 0.0250(4) 0.0101(5) 0.0144(4) 0 0
K2 K 0.0408(5) 0.0408(5) 0.0124(6) -0.0332(6) 0 0
Si Si 0.0050(3) 0.0050(3) 0.0030(5) 0.0013(3) -0.00030(18) -0.00030(18)
O1 O 0.0242(14) 0.0242(14) 0.0068(16) -0.0167(13) 0 0
O2 O 0.0276(12) 0.0276(12) 0.0048(15) -0.0142(14) 0 0
F F 0.0377(18) 0.0187(15) 0.0028(14) 0.0021(10) 0 0
O3 O 0.0380(11) 0.0083(8) 0.0240(10) 0.0094(8) -0.0065(8) -0.0056(6)

loop_
_atom_type_symbol
_atom_type_scat_dispersion_real
_atom_type_scat_dispersion_imag
_atom_type_scat_source
F 0.0171 0.0103 'International Tables Vol C tables 4.2.6.8 and 6.1.1.1'
K 0.2009 0.2494 'International Tables Vol C tables 4.2.6.8 and 6.1.1.1'
O 0.0106 0.0060 'International Tables Vol C tables 4.2.6.8 and 6.1.1.1'
Sc 0.2519 0.3716 'International Tables Vol C tables 4.2.6.8 and 6.1.1.1'
Si 0.0817 0.0704 'International Tables Vol C tables 4.2.6.8 and 6.1.1.1'

loop_
_geom_bond_atom_site_label_1
_geom_bond_atom_site_label_2
_geom_bond_site_symmetry_2
_geom_bond_distance
Sc F . 2.06520(15)
Sc F 3_545 2.06520(15)
Sc O3 5_545 2.0704(16)
Sc O3 6_555 2.0704(16)
Sc O3 15_655 2.0704(16)
Sc O3 16_555 2.0704(16)
K1 O3 4_554 2.8091(19)
K1 O3 6_555 2.8091(19)
K1 O3 11_555 2.8091(19)
K1 O3 13_554 2.8091(19)
K2 O1 3_554 2.818(2)
K2 O1 5_555 2.818(2)
K2 O2 . 2.874(2)
Si O1 . 1.6381(10)
Si O2 . 1.6264(7)
Si O3 . 1.5820(17)
Si O3 16_555 1.5820(17)
